data_7035665
loop_
_publ_author_name
'Atzori, Matteo'
'Artizzu, Flavia'
'Marchi\`o, Luciano'
'Loche, Danilo'
'Caneschi, Andrea'
'Serpe, Angela'
'Deplano, Paola'
'Avarvari, Narcis'
'Mercuri, Maria Laura'

_publ_section_title
;
 Switching-on luminescence in anilate-based molecular materials.
;
_journal_issue 36
_journal_name_full 'Dalton transactions (Cambridge, England : 2003)'
_journal_page_first 15786
_journal_page_last 15802
_journal_paper_doi 10.1039/c5dt02241j
_journal_volume 44
_journal_year 2015
_chemical_formula_moiety 'C7 H Cl K N O4'
_chemical_formula_sum 'C7 H Cl K N O4'
_chemical_formula_weight 237.64
_chemical_name_systematic
;
 ?
;
_space_group_IT_number 14
_symmetry_cell_setting monoclinic
_symmetry_space_group_name_Hall '-P 2yab'
_symmetry_space_group_name_H-M 'P 1 21/a 1'
_atom_sites_solution_hydrogens geom
_atom_sites_solution_primary direct
_atom_sites_solution_secondary difmap
_audit_creation_method SHELXL-97
_audit_update_record
;
2015-03-09 deposited with the CCDC.
2015-07-06 downloaded from the CCDC.
;
_cell_angle_alpha 90.00
_cell_angle_beta 102.389(15)
_cell_angle_gamma 90.00
_cell_formula_units_Z 4
_cell_length_a 7.0389(13)
_cell_length_b 17.051(3)
_cell_length_c 7.1055(11)
_cell_measurement_reflns_used 3347
_cell_measurement_temperature 293(2)
_cell_measurement_theta_max 26.99
_cell_measurement_theta_min 3.19
_cell_volume 832.9(3)
_computing_cell_refinement 'Dirax/lsq (Duisenberg & Schreurs, 1989-2000)'
_computing_data_collection KappaCCD
_computing_data_reduction 'Denzo and Scalepak'
_computing_structure_refinement 'SHELXL-97 (Sheldrick, 1997)'
_computing_structure_solution 'SHELXS-97 (Sheldrick, 1997)'
_diffrn_ambient_temperature 293(2)
_diffrn_measured_fraction_theta_full 0.993
_diffrn_measured_fraction_theta_max 0.993
_diffrn_measurement_device_type 'Nonius Kappa CCD'
_diffrn_measurement_method 'phi and omega scans'
_diffrn_radiation_type MoK\a
_diffrn_radiation_wavelength 0.71073
_diffrn_reflns_av_R_equivalents 0.0497
_diffrn_reflns_av_sigmaI/netI 0.0385
_diffrn_reflns_limit_h_max 8
_diffrn_reflns_limit_h_min -8
_diffrn_reflns_limit_k_max 21
_diffrn_reflns_limit_k_min -21
_diffrn_reflns_limit_l_max 8
_diffrn_reflns_limit_l_min -9
_diffrn_reflns_number 8807
_diffrn_reflns_theta_full 26.99
_diffrn_reflns_theta_max 26.99
_diffrn_reflns_theta_min 3.19
_exptl_absorpt_coefficient_mu 0.941
_exptl_absorpt_correction_T_max 0.7455
_exptl_absorpt_correction_T_min 0.5417
_exptl_absorpt_correction_type multi-scan
_exptl_absorpt_process_details sadabs
_exptl_crystal_colour orange
_exptl_crystal_density_diffrn 1.895
_exptl_crystal_density_meas ?
_exptl_crystal_density_method 'not measured'
_exptl_crystal_description prism
_exptl_crystal_F_000 472
_exptl_crystal_size_max 0.60
_exptl_crystal_size_mid 0.09
_exptl_crystal_size_min 0.03
_refine_diff_density_max 0.404
_refine_diff_density_min -0.368
_refine_diff_density_rms 0.074
_refine_ls_extinction_method none
_refine_ls_goodness_of_fit_ref 1.063
_refine_ls_hydrogen_treatment mixed
_refine_ls_matrix_type full
_refine_ls_number_parameters 131
_refine_ls_number_reflns 1801
_refine_ls_number_restraints 1
_refine_ls_restrained_S_all 1.064
_refine_ls_R_factor_all 0.0663
_refine_ls_R_factor_gt 0.0447
_refine_ls_shift/su_max 0.000
_refine_ls_shift/su_mean 0.000
_refine_ls_structure_factor_coef Fsqd
_refine_ls_weighting_details 'calc w=1/[\s^2^(Fo^2^)+(0.0472P)^2^+0.8534P] where P=(Fo^2^+2Fc^2^)/3'
_refine_ls_weighting_scheme calc
_refine_ls_wR_factor_gt 0.1043
_refine_ls_wR_factor_ref 0.1112
_reflns_number_gt 1379
_reflns_number_total 1801
_reflns_threshold_expression >2sigma(I)
_cod_data_source_file c5dt02241j2.cif
_cod_data_source_block Compound
_cod_depositor_comments
;
The following automatic conversions were performed:

'_exptl_crystal_density_meas' value 'not measured' was changed to '?'
- the value is perceived as not measured.

Automatic conversion script
Id: cif_fix_values 3271 2015-04-21 07:52:19Z andrius 

 Adding full bibliography for 7035661--7035665.cif.
;
_cod_original_cell_volume 833.0(2)
_cod_original_sg_symbol_H-M 'P 21/a'
_cod_database_code 7035665

loop_
_symmetry_equiv_pos_as_xyz
'x, y, z'
'-x+1/2, y+1/2, -z'
'-x, -y, -z'
'x-1/2, -y-1/2, z'

loop_
_atom_site_label
_atom_site_type_symbol
_atom_site_fract_x
_atom_site_fract_y
_atom_site_fract_z
_atom_site_U_iso_or_equiv
_atom_site_adp_type
_atom_site_occupancy
_atom_site_symmetry_multiplicity
_atom_site_calc_flag
_atom_site_refinement_flags
K K 0.78575(11) 0.93657(4) 1.65155(9) 0.0387(2) Uani 1 1 d .
Cl1 Cl 0.74061(13) 0.52876(4) 0.93546(12) 0.0471(3) Uani 1 1 d .
O2 O 0.9789(3) 0.56170(11) 1.3257(3) 0.0404(5) Uani 1 1 d .
O1 O 1.0935(3) 0.69981(12) 1.4907(3) 0.0399(5) Uani 1 1 d .
O3 O 0.6649(4) 0.68309(12) 0.7534(3) 0.0458(6) Uani 1 1 d D
O4 O 0.7688(4) 0.82277(12) 0.9162(3) 0.0457(6) Uani 1 1 d .
C3 C 0.8177(4) 0.61938(15) 1.0346(4) 0.0301(6) Uani 1 1 d .
C4 C 0.7695(4) 0.68554(16) 0.9327(4) 0.0310(6) Uani 1 1 d .
C5 C 0.8249(4) 0.76530(15) 1.0186(4) 0.0300(6) Uani 1 1 d .
C6 C 0.9356(4) 0.76877(15) 1.2116(4) 0.0275(6) Uani 1 1 d .
C1 C 0.9944(4) 0.70155(15) 1.3227(4) 0.0281(6) Uani 1 1 d .
C2 C 0.9318(4) 0.62068(15) 1.2312(4) 0.0279(6) Uani 1 1 d .
C7 C 0.9819(4) 0.84510(16) 1.2934(4) 0.0306(6) Uani 1 1 d .
N1 N 1.0194(4) 0.90644(15) 1.3566(4) 0.0433(7) Uani 1 1 d .
H3 H 0.653(5) 0.7293(13) 0.705(5) 0.050(10) Uiso 1 1 d D

loop_
_atom_site_aniso_label
_atom_site_aniso_U_11
_atom_site_aniso_U_22
_atom_site_aniso_U_33
_atom_site_aniso_U_23
_atom_site_aniso_U_13
_atom_site_aniso_U_12
K 0.0494(4) 0.0280(3) 0.0337(4) -0.0022(3) -0.0018(3) -0.0026(3)
Cl1 0.0610(5) 0.0319(4) 0.0412(4) -0.0058(3) -0.0051(4) -0.0034(4)
O2 0.0542(14) 0.0248(10) 0.0351(11) 0.0050(9) -0.0063(10) -0.0013(9)
O1 0.0566(14) 0.0293(10) 0.0261(10) -0.0022(8) -0.0082(10) 0.0020(9)
O3 0.0694(17) 0.0318(11) 0.0266(11) 0.0040(9) -0.0111(10) -0.0043(11)
O4 0.0655(16) 0.0297(11) 0.0339(11) 0.0074(9) -0.0072(11) -0.0002(10)
C3 0.0355(16) 0.0251(13) 0.0264(13) -0.0039(11) -0.0007(12) -0.0011(12)
C4 0.0375(16) 0.0282(14) 0.0239(13) -0.0011(11) -0.0008(12) -0.0023(12)
C5 0.0351(15) 0.0258(13) 0.0271(13) 0.0028(11) 0.0020(12) -0.0005(12)
C6 0.0301(14) 0.0244(13) 0.0263(13) -0.0008(11) 0.0025(11) -0.0035(11)
C1 0.0303(15) 0.0258(13) 0.0260(14) -0.0012(11) 0.0014(12) 0.0011(11)
C2 0.0302(15) 0.0253(13) 0.0270(14) -0.0002(11) 0.0035(12) -0.0006(11)
C7 0.0369(16) 0.0269(14) 0.0261(14) 0.0024(11) 0.0029(12) 0.0010(12)
N1 0.0606(18) 0.0282(13) 0.0392(14) -0.0024(11) 0.0064(13) -0.0011(12)

loop_
_atom_type_symbol
_atom_type_description
_atom_type_scat_dispersion_real
_atom_type_scat_dispersion_imag
_atom_type_scat_source
C C 0.0033 0.0016 'International Tables Vol C Tables 4.2.6.8 and 6.1.1.4'
H H 0.0000 0.0000 'International Tables Vol C Tables 4.2.6.8 and 6.1.1.4'
Cl Cl 0.1484 0.1585 'International Tables Vol C Tables 4.2.6.8 and 6.1.1.4'
N N 0.0061 0.0033 'International Tables Vol C Tables 4.2.6.8 and 6.1.1.4'
O O 0.0106 0.0060 'International Tables Vol C Tables 4.2.6.8 and 6.1.1.4'
K K 0.2009 0.2494 'International Tables Vol C Tables 4.2.6.8 and 6.1.1.4'

loop_
_geom_angle_atom_site_label_1
_geom_angle_atom_site_label_2
_geom_angle_atom_site_label_3
_geom_angle
_geom_angle_site_symmetry_1
_geom_angle_site_symmetry_3
O4 K O2 115.93(7) 1_556 4_575
O4 K O1 66.55(6) 1_556 4_575
O2 K O1 56.95(6) 4_575 4_575
O4 K O2 111.54(7) 1_556 2_658
O2 K O2 69.11(7) 4_575 2_658
O1 K O2 112.22(7) 4_575 2_658
O4 K N1 118.46(8) 1_556 .
O2 K N1 82.22(8) 4_575 .
O1 K N1 82.02(7) 4_575 .
O2 K N1 129.36(7) 2_658 .
O4 K N1 137.21(8) 1_556 3_778
O2 K N1 104.33(7) 4_575 3_778
O1 K N1 155.43(7) 4_575 3_778
O2 K N1 69.09(7) 2_658 3_778
N1 K N1 79.46(8) . 3_778
O4 K O3 64.08(7) 1_556 4_676
O2 K O3 128.88(6) 4_575 4_676
O1 K O3 82.77(6) 4_575 4_676
O2 K O3 161.98(6) 2_658 4_676
N1 K O3 60.41(7) . 4_676
N1 K O3 101.69(7) 3_778 4_676
O4 K Cl1 73.27(5) 1_556 2_658
O2 K Cl1 122.48(5) 4_575 2_658
O1 K Cl1 128.99(5) 4_575 2_658
O2 K Cl1 56.25(5) 2_658 2_658
N1 K Cl1 146.80(6) . 2_658
N1 K Cl1 73.30(6) 3_778 2_658
O3 K Cl1 106.82(5) 4_676 2_658
O4 K Cl1 83.74(6) 1_556 4_676
O2 K Cl1 159.05(6) 4_575 4_676
O1 K Cl1 133.30(5) 4_575 4_676
O2 K Cl1 111.92(5) 2_658 4_676
N1 K Cl1 81.80(6) . 4_676
N1 K Cl1 59.33(6) 3_778 4_676
O3 K Cl1 51.30(4) 4_676 4_676
Cl1 K Cl1 68.18(3) 2_658 4_676
O4 K C7 105.45(7) 1_556 .
O2 K C7 76.09(7) 4_575 .
O1 K C7 64.35(7) 4_575 .
O2 K C7 137.29(7) 2_658 .
N1 K C7 18.04(7) . .
N1 K C7 97.43(7) 3_778 .
O3 K C7 57.39(6) 4_676 .
Cl1 K C7 160.47(6) 2_658 .
Cl1 K C7 92.29(5) 4_676 .
O4 K K 142.00(6) 1_556 3_778
O2 K K 94.28(5) 4_575 3_778
O1 K K 120.38(5) 4_575 3_778
O2 K K 100.13(5) 2_658 3_778
N1 K K 40.05(5) . 3_778
N1 K K 39.41(5) 3_778 3_778
O3 K K 79.26(5) 4_676 3_778
Cl1 K K 110.62(3) 2_658 3_778
Cl1 K K 64.79(2) 4_676 3_778
C7 K K 58.04(5) . 3_778
O4 K K 119.21(6) 1_556 3_678
O2 K K 34.92(4) 4_575 3_678
O1 K K 84.47(5) 4_575 3_678
O2 K K 34.19(4) 2_658 3_678
N1 K K 107.89(6) . 3_678
N1 K K 86.00(6) 3_778 3_678
O3 K K 163.79(5) 4_676 3_678
Cl1 K K 89.00(3) 2_658 3_678
Cl1 K K 142.22(3) 4_676 3_678
C7 K K 107.79(5) . 3_678
K K K 98.78(3) 3_778 3_678
C3 Cl1 K 97.62(10) . 2_648
C3 Cl1 K 104.76(10) . 4_574
K Cl1 K 111.82(3) 2_648 4_574
C2 O2 K 121.18(18) . 4_675
C2 O2 K 123.00(19) . 2_648
K O2 K 110.89(7) 4_675 2_648
C1 O1 K 122.08(17) . 4_675
C4 O3 K 118.92(18) . 4_574
C4 O3 H3 110(2) . .
K O3 H3 118(3) 4_574 .
C5 O4 K 156.6(2) . 1_554
C4 C3 C2 121.9(2) . .
C4 C3 Cl1 120.5(2) . .
C2 C3 Cl1 117.6(2) . .
O3 C4 C3 121.0(2) . .
O3 C4 C5 117.3(2) . .
C3 C4 C5 121.7(2) . .
O4 C5 C6 125.0(3) . .
O4 C5 C4 117.1(2) . .
C6 C5 C4 117.9(2) . .
C1 C6 C5 122.8(2) . .
C1 C6 C7 119.9(2) . .
C5 C6 C7 117.2(2) . .
O1 C1 C6 126.5(2) . .
O1 C1 C2 115.6(2) . .
C6 C1 C2 117.9(2) . .
O2 C2 C3 123.2(2) . .
O2 C2 C1 119.0(2) . .
C3 C2 C1 117.8(2) . .
N1 C7 C6 179.1(3) . .
N1 C7 K 53.43(19) . .
C6 C7 K 127.33(19) . .
C7 N1 K 108.5(2) . .
C7 N1 K 150.5(2) . 3_778
K N1 K 100.54(8) . 3_778

loop_
_geom_bond_atom_site_label_1
_geom_bond_atom_site_label_2
_geom_bond_distance
_geom_bond_site_symmetry_2
K O4 2.722(2) 1_556
K O2 2.807(2) 4_575
K O1 2.807(2) 4_575
K O2 2.860(2) 2_658
K N1 2.973(3) .
K N1 3.014(3) 3_778
K O3 3.314(3) 4_676
K Cl1 3.3691(12) 2_658
K Cl1 3.4495(13) 4_676
K C7 3.510(3) .
K K 4.6046(16) 3_778
K K 4.6672(16) 3_678
Cl1 C3 1.736(3) .
Cl1 K 3.3691(12) 2_648
Cl1 K 3.4495(13) 4_574
O2 C2 1.215(3) .
O2 K 2.807(2) 4_675
O2 K 2.860(2) 2_648
O1 C1 1.247(3) .
O1 K 2.807(2) 4_675
O3 C4 1.328(3) .
O3 K 3.314(3) 4_574
O3 H3 0.858(18) .
O4 C5 1.234(3) .
O4 K 2.722(2) 1_554
C3 C4 1.344(4) .
C3 C2 1.454(4) .
C4 C5 1.507(4) .
C5 C6 1.426(4) .
C6 C1 1.403(4) .
C6 C7 1.434(4) .
C1 C2 1.548(4) .
C7 N1 1.146(4) .
N1 K 3.014(3) 3_778
